data_2015664
loop_
_publ_author_name
'Nicholas F. Stephens'
'Philip Lightfoot'

_publ_section_title
;
 A second polymorph of [H~3~N(CH~2~)~3~NH~3~][V~4~O~10~]
;
_journal_coeditor_code SK3063
_journal_issue 11
_journal_name_full 'Acta Crystallographica Section C'
_journal_page_first m566
_journal_page_last m568
_journal_paper_doi 10.1107/S0108270106040777
_journal_volume 62
_journal_year 2006
_chemical_formula_iupac 'C3 H12 N2 2+ , V4 O10 2-'
_chemical_formula_moiety 'C3 H12 N2 2+ , V4 O10 2-'
_chemical_formula_sum 'C3 H12 N2 O10 V4'
_chemical_formula_weight 439.91
_chemical_name_systematic
;
propane-1,3-diammonium tetravanadate
;
_space_group_IT_number 15
_symmetry_cell_setting monoclinic
_symmetry_space_group_name_Hall '-C 2yc'
_symmetry_space_group_name_H-M 'C 1 2/c 1'
_atom_sites_solution_hydrogens geom
_atom_sites_solution_primary direct
_atom_sites_solution_secondary difmap
_audit_creation_method SHELXL97
_cell_angle_alpha 90.00
_cell_angle_beta 104.075(11)
_cell_angle_gamma 90.00
_cell_formula_units_Z 4
_cell_length_a 7.977(3)
_cell_length_b 10.099(3)
_cell_length_c 15.210(5)
_cell_measurement_reflns_used 2076
_cell_measurement_temperature 93(2)
_cell_measurement_theta_max 25.35
_cell_measurement_theta_min 2.76
_cell_volume 1188.5(7)
_computing_cell_refinement SMART
_computing_data_collection 'SMART (Bruker, 1997)'
_computing_data_reduction 'SHELXTL (Bruker, 1997)'
_computing_molecular_graphics 'DIAMOND (Brandenburg, 2001)'
_computing_publication_material 'WinGX (Farrugia, 1999)'
_computing_structure_refinement 'SHELXL97 (Sheldrick, 1997)'
_computing_structure_solution 'SHELXS97 (Sheldrick, 1997)'
_diffrn_ambient_temperature 93(2)
_diffrn_detector_area_resol_mean 14.6306
_diffrn_measured_fraction_theta_full 0.986
_diffrn_measured_fraction_theta_max 0.986
_diffrn_measurement_device_type
;
Make? Mercury70 (2x2 bin mode) CCD area-detector
;
_diffrn_measurement_method \w
_diffrn_radiation_monochromator Confocal
_diffrn_radiation_source 'Rotating anode'
_diffrn_radiation_type MoK\a
_diffrn_radiation_wavelength 0.71073
_diffrn_reflns_av_R_equivalents 0.0193
_diffrn_reflns_av_sigmaI/netI 0.0224
_diffrn_reflns_limit_h_max 9
_diffrn_reflns_limit_h_min -7
_diffrn_reflns_limit_k_max 10
_diffrn_reflns_limit_k_min -12
_diffrn_reflns_limit_l_max 17
_diffrn_reflns_limit_l_min -18
_diffrn_reflns_number 3674
_diffrn_reflns_theta_full 25.33
_diffrn_reflns_theta_max 25.33
_diffrn_reflns_theta_min 2.76
_diffrn_standards_decay_% 0
_exptl_absorpt_coefficient_mu 3.098
_exptl_absorpt_correction_T_max 0.97
_exptl_absorpt_correction_T_min 0.84
_exptl_absorpt_correction_type multi-scan
_exptl_absorpt_process_details '(SADABS; Bruker, 1997)'
_exptl_crystal_colour blue
_exptl_crystal_density_diffrn 2.458
_exptl_crystal_density_method 'not measured'
_exptl_crystal_description needle
_exptl_crystal_F_000 864
_exptl_crystal_size_max 0.15
_exptl_crystal_size_mid 0.01
_exptl_crystal_size_min 0.01
_refine_diff_density_max 0.368
_refine_diff_density_min -0.362
_refine_ls_extinction_method none
_refine_ls_goodness_of_fit_ref 1.134
_refine_ls_hydrogen_treatment constr
_refine_ls_matrix_type full
_refine_ls_number_parameters 87
_refine_ls_number_reflns 1075
_refine_ls_number_restraints 0
_refine_ls_restrained_S_all 1.134
_refine_ls_R_factor_all 0.0279
_refine_ls_R_factor_gt 0.0246
_refine_ls_shift/su_max 0.001
_refine_ls_shift/su_mean 0.000
_refine_ls_structure_factor_coef Fsqd
_refine_ls_weighting_details 'calc w = 1/[\s^2^(Fo^2^)+(0.0213P)^2^+5.2306P] where P=(Fo^2^+2Fc^2^)/3'
_refine_ls_weighting_scheme calc
_refine_ls_wR_factor_gt 0.0575
_refine_ls_wR_factor_ref 0.0594
_reflns_number_gt 997
_reflns_number_total 1075
_reflns_threshold_expression I>2\s(I)
_cod_data_source_file sk3063.cif
_cod_data_source_block I
_cod_depositor_comments
;
The following automatic conversions were performed:
'_symmetry_cell_setting' value 'Monoclinic' changed to 'monoclinic'
according to '/home/saulius/struct/CIF-dictionaries/cif_core.dic'
dictionary named 'cif_core.dic' version 2.4.1 from 2010-06-29.

Automatic conversion script
Id: cif_fix_enum 1527 2010-12-29 10:47:43Z saulius 

The following automatic conversions were performed:

'_chemical_melting_point' value 'not measured' was changed to '?' -
the value is undefined or not given.

Automatic conversion script
Id: cif_fix_values 1646 2011-03-28 12:23:43Z adriana 

The following automatic conversions were performed:

'_chemical_melting_point' value 'not measured' was changed to '?' -
the value is undefined or not given.

'_symmetry_cell_setting' value
'Monoclinic' changed to 'monoclinic' according to
/home/saulius/struct/CIF-dictionaries/cif_core.dic dictionary named
'cif_core.dic' version 2.4.1 from 2010-06-29.

Automatic conversion script
Id: cif_fix_values 1715 2011-07-08 13:25:40Z adriana 
;
_cod_original_cell_volume 1188.6(7)
_cod_original_sg_symbol_H-M 'C 2/c'
_cod_database_code 2015664
_cod_database_fobs_code 2015664

loop_
_symmetry_equiv_pos_as_xyz
'x, y, z'
'-x, y, -z+1/2'
'x+1/2, y+1/2, z'
'-x+1/2, y+1/2, -z+1/2'
'-x, -y, -z'
'x, -y, z-1/2'
'-x+1/2, -y+1/2, -z'
'x+1/2, -y+1/2, z-1/2'

loop_
_atom_site_type_symbol
_atom_site_label
_atom_site_fract_x
_atom_site_fract_y
_atom_site_fract_z
_atom_site_U_iso_or_equiv
_atom_site_adp_type
_atom_site_calc_flag
_atom_site_refinement_flags
_atom_site_occupancy
V V1 -0.01338(6) 0.19883(5) 0.02763(3) 0.00494(15) Uani d . 1
V V2 -0.14358(6) 0.50790(4) 0.05120(3) 0.00451(14) Uani d . 1
O O1 -0.0177(2) 0.17039(19) 0.13290(13) 0.0094(4) Uani d . 1
O O2 0.1638(2) 0.12379(19) 0.00601(13) 0.0081(4) Uani d . 1
O O3 -0.1929(2) 0.13628(19) -0.04983(13) 0.0071(4) Uani d . 1
O O4 0.0055(2) 0.37790(19) 0.01054(13) 0.0067(4) Uani d . 1
O O5 -0.0656(3) 0.5388(2) 0.15692(14) 0.0106(4) Uani d . 1
N N1 -0.2888(3) 0.2339(2) 0.22273(17) 0.0107(5) Uani d . 1
H H1 -0.1893 0.1910 0.2498 0.016 Uiso calc R 1
H H2 -0.2732 0.2791 0.1736 0.016 Uiso calc R 1
H H3 -0.3754 0.1738 0.2048 0.016 Uiso calc R 1
C C1 -0.3355(4) 0.3290(3) 0.2886(2) 0.0112(6) Uani d . 1
H H4 -0.2392 0.3924 0.3089 0.013 Uiso calc R 1
H H5 -0.3491 0.2791 0.3425 0.013 Uiso calc R 1
C C2 -0.5000 0.4059(4) 0.2500 0.0131(9) Uani d S 1
H H6 -0.5213 0.4641 0.2985 0.016 Uiso calc R 1

loop_
_atom_site_aniso_label
_atom_site_aniso_U_11
_atom_site_aniso_U_22
_atom_site_aniso_U_33
_atom_site_aniso_U_12
_atom_site_aniso_U_13
_atom_site_aniso_U_23
V1 0.0043(2) 0.0035(3) 0.0071(3) 0.00007(18) 0.00145(18) 0.00048(19)
V2 0.0042(2) 0.0039(3) 0.0054(3) -0.00008(18) 0.00114(17) -0.00049(18)
O1 0.0113(10) 0.0088(10) 0.0080(10) 0.0005(8) 0.0023(8) 0.0009(8)
O2 0.0067(9) 0.0044(9) 0.0142(11) 0.0010(8) 0.0047(8) 0.0026(8)
O3 0.0071(9) 0.0051(10) 0.0091(10) -0.0027(8) 0.0018(7) -0.0002(8)
O4 0.0063(9) 0.0042(10) 0.0102(10) 0.0000(8) 0.0034(8) 0.0005(8)
O5 0.0127(10) 0.0090(10) 0.0094(10) -0.0008(9) 0.0013(8) -0.0003(8)
N1 0.0085(11) 0.0121(13) 0.0120(13) -0.0004(10) 0.0037(9) 0.0002(10)
C1 0.0108(14) 0.0108(15) 0.0122(15) -0.0035(12) 0.0030(11) -0.0021(12)
C2 0.019(2) 0.005(2) 0.017(2) 0.000 0.0073(18) 0.000

loop_
_atom_type_symbol
_atom_type_description
_atom_type_scat_dispersion_real
_atom_type_scat_dispersion_imag
_atom_type_scat_source
C C 0.0033 0.0016 'International Tables Vol C Tables 4.2.6.8 and 6.1.1.4'
H H 0.0000 0.0000 'International Tables Vol C Tables 4.2.6.8 and 6.1.1.4'
N N 0.0061 0.0033 'International Tables Vol C Tables 4.2.6.8 and 6.1.1.4'
O O 0.0106 0.0060 'International Tables Vol C Tables 4.2.6.8 and 6.1.1.4'
F F 0.0171 0.0103 'International Tables Vol C Tables 4.2.6.8 and 6.1.1.4'
V V 0.3005 0.5294 'International Tables Vol C Tables 4.2.6.8 and 6.1.1.4'

loop_
_geom_angle_atom_site_label_1
_geom_angle_atom_site_label_2
_geom_angle_atom_site_label_3
_geom_angle_site_symmetry_1
_geom_angle_site_symmetry_3
_geom_angle
O1 V1 O2 . . 109.06(10)
O1 V1 O3 . . 112.96(10)
O2 V1 O3 . . 107.04(10)
O1 V1 O4 . . 109.46(9)
O2 V1 O4 . . 108.05(9)
O3 V1 O4 . . 110.13(9)
O5 V2 O2 . 3_455 108.71(10)
O5 V2 O3 . 7_455 104.51(9)
O2 V2 O3 3_455 7_455 88.66(9)
O5 V2 O4 . . 109.11(9)
O2 V2 O4 3_455 . 141.76(9)
O3 V2 O4 7_455 . 87.26(8)
O5 V2 O4 . 5_565 103.68(9)
O2 V2 O4 3_455 5_565 87.95(8)
O3 V2 O4 7_455 5_565 151.18(8)
O4 V2 O4 . 5_565 77.97(9)
O5 V2 V2 . 5_565 111.26(8)
O2 V2 V2 3_455 5_565 118.72(6)
O3 V2 V2 7_455 5_565 122.32(6)
O4 V2 V2 . 5_565 39.14(6)
O4 V2 V2 5_565 5_565 38.83(6)
V1 O2 V2 . 3_545 146.14(12)
V1 O3 V2 . 7_455 135.83(11)
V1 O4 V2 . . 122.34(10)
V1 O4 V2 . 5_565 135.52(10)
V2 O4 V2 . 5_565 102.03(9)
C1 N1 H1 . . 109.5
C1 N1 H2 . . 109.5
H1 N1 H2 . . 109.5
C1 N1 H3 . . 109.5
H1 N1 H3 . . 109.5
H2 N1 H3 . . 109.5
N1 C1 C2 . . 113.7(2)
N1 C1 H4 . . 108.8
C2 C1 H4 . . 108.8
N1 C1 H5 . . 108.8
C2 C1 H5 . . 108.8
H4 C1 H5 . . 107.7
C1 C2 C1 2_455 . 118.3(4)
C1 C2 H6 2_455 . 107.7
C1 C2 H6 . . 107.7

loop_
_geom_bond_atom_site_label_1
_geom_bond_atom_site_label_2
_geom_bond_site_symmetry_2
_geom_bond_distance
_geom_bond_publ_flag
V1 O1 . 1.635(2) yes
V1 O2 . 1.705(2) yes
V1 O3 . 1.737(2) yes
V1 O4 . 1.838(2) yes
V2 O5 . 1.607(2) yes
V2 O2 3_455 1.921(2) yes
V2 O3 7_455 1.952(2) yes
V2 O4 . 1.969(2) yes
V2 O4 5_565 1.982(2) yes
V2 V2 5_565 3.0714(12) ?
O2 V2 3_545 1.921(2) ?
O3 V2 7_455 1.9516(19) ?
O4 V2 5_565 1.9821(19) ?
N1 C1 . 1.500(4) ?
N1 H1 . 0.9100 ?
N1 H2 . 0.9100 ?
N1 H3 . 0.9100 ?
C1 C2 . 1.515(4) ?
C1 H4 . 0.9900 ?
C1 H5 . 0.9900 ?
C2 C1 2_455 1.515(4) ?
C2 H6 . 0.9900 ?

loop_
_geom_hbond_atom_site_label_D
_geom_hbond_atom_site_label_H
_geom_hbond_atom_site_label_A
_geom_hbond_site_symmetry_A
_geom_hbond_distance_DH
_geom_hbond_distance_HA
_geom_hbond_distance_DA
_geom_hbond_angle_DHA
N1 H1 O1 2 0.91 2.13 2.932(3) 147
N1 H2 O3 7_455 0.91 2.02 2.911(3) 164
N1 H3 O5 3_445 0.91 2.04 2.947(3) 176
